data_4507855
loop_
_publ_author_name
'Silva, Patr\'icia'
'Cunha-Silva, Lu\'is'
'Silva, Nuno J. O.'
'Rocha, Jo\~ao'
'Paz, Filipe A. Almeida'

_publ_section_title
;
 Metal--Organic Frameworks Assembled From Erbium Tetramers and
 2,5-Pyridinedicarboxylic Acid
;
_journal_issue 6
_journal_name_full 'Crystal Growth &amp; Design'
_journal_page_first 2607
_journal_paper_doi 10.1021/cg400369a
_journal_volume 13
_journal_year 2013
_chemical_formula_moiety 'C7 H9 Cl Er3 N O10'
_chemical_formula_sum 'C7 H9 Cl Er3 N O10'
_chemical_formula_weight 804.38
_chemical_name_systematic
; 
 ? 
;
_space_group_IT_number 61
_symmetry_cell_setting orthorhombic
_symmetry_space_group_name_Hall '-P 2ac 2ab'
_symmetry_space_group_name_H-M 'P b c a'
_atom_sites_solution_hydrogens geom
_atom_sites_solution_primary direct
_atom_sites_solution_secondary difmap
_audit_creation_date '06 March 2013'
_audit_creation_method 'SHELXL-97, manual editing plus enCIFer'
_cell_angle_alpha 90.00
_cell_angle_beta 90.00
_cell_angle_gamma 90.00
_cell_formula_units_Z 8
_cell_length_a 13.2964(8)
_cell_length_b 7.0927(4)
_cell_length_c 27.3093(15)
_cell_measurement_reflns_used 3557
_cell_measurement_temperature 150(2)
_cell_measurement_theta_max 27.98
_cell_measurement_theta_min 3.06
_cell_volume 2575.5(3)
_computing_cell_refinement 'APEX2 (Bruker, 2006)'
_computing_data_collection 'APEX2 (Bruker, 2006)'
_computing_data_reduction 'SAINT+ (Bruker, 2005)'
_computing_molecular_graphics 'DIAMOND (Brandenburg, 2009)'
_computing_publication_material 'SHELXTL (Sheldrick, 2008)'
_computing_structure_refinement 'SHELXTL (Sheldrick, 2008)'
_computing_structure_solution 'SHELXTL (Sheldrick, 2008)'
_diffrn_ambient_temperature 150(2)
_diffrn_measured_fraction_theta_full 0.997
_diffrn_measured_fraction_theta_max 0.997
_diffrn_measurement_device_type 'Bruker X8 Kappa CCD APEX II'
_diffrn_measurement_method '\w / \f scans'
_diffrn_radiation_monochromator graphite
_diffrn_radiation_source 'fine-focus sealed tube'
_diffrn_radiation_type MoK\a
_diffrn_radiation_wavelength 0.71073
_diffrn_reflns_av_R_equivalents 0.1382
_diffrn_reflns_av_sigmaI/netI 0.0689
_diffrn_reflns_limit_h_max 17
_diffrn_reflns_limit_h_min -18
_diffrn_reflns_limit_k_max 9
_diffrn_reflns_limit_k_min -9
_diffrn_reflns_limit_l_max 37
_diffrn_reflns_limit_l_min -37
_diffrn_reflns_number 42992
_diffrn_reflns_theta_full 29.11
_diffrn_reflns_theta_max 29.11
_diffrn_reflns_theta_min 3.58
_diffrn_standards_number 0
_exptl_absorpt_coefficient_mu 19.634
_exptl_absorpt_correction_T_max 0.6396
_exptl_absorpt_correction_T_min 0.6396
_exptl_absorpt_correction_type multi-scan
_exptl_absorpt_process_details
;
 SADABS (Sheldrick, 1997)
;
_exptl_crystal_colour Colourless
_exptl_crystal_density_diffrn 4.149
_exptl_crystal_density_method 'not measured'
_exptl_crystal_description Prism
_exptl_crystal_F_000 2872
_exptl_crystal_size_max 0.03
_exptl_crystal_size_mid 0.02
_exptl_crystal_size_min 0.01
_refine_diff_density_max 3.971
_refine_diff_density_min -3.373
_refine_diff_density_rms 0.560
_refine_ls_extinction_method none
_refine_ls_goodness_of_fit_ref 1.181
_refine_ls_hydrogen_treatment constr
_refine_ls_matrix_type full
_refine_ls_number_parameters 199
_refine_ls_number_reflns 3455
_refine_ls_number_restraints 6
_refine_ls_restrained_S_all 1.180
_refine_ls_R_factor_all 0.0894
_refine_ls_R_factor_gt 0.0550
_refine_ls_shift/su_max 0.001
_refine_ls_shift/su_mean 0.000
_refine_ls_structure_factor_coef Fsqd
_refine_ls_weighting_details 'calc w=1/[\s^2^(Fo^2^)+(0.0286P)^2^+203.4007P] where P=(Fo^2^+2Fc^2^)/3'
_refine_ls_weighting_scheme calc
_refine_ls_wR_factor_gt 0.1214
_refine_ls_wR_factor_ref 0.1343
_reflns_number_gt 2509
_reflns_number_total 3455
_reflns_threshold_expression I>2\s(I)
_cod_data_source_file cg400369a_si_002.cif
_cod_data_source_block Compound-2
_cod_depositor_comments
;
The following automatic conversions were performed:

'_symmetry_cell_setting' value 'Orthorhombic' changed to
'orthorhombic' according to
/home/saulius/struct/CIF-dictionaries/cif_core.dic dictionary named
'cif_core.dic' version 2.3.1 from
2005-06-27.

'_exptl_absorpt_correction_type' value 'Multi-scan'
changed to 'multi-scan' according to
/home/saulius/struct/CIF-dictionaries/cif_core.dic dictionary named
'cif_core.dic' version 2.3.1 from 2005-06-27.

Automatic conversion script
Id: cif_fix_values 1891 2012-01-12 08:04:46Z andrius 
;
_cod_database_code 4507855

loop_
_symmetry_equiv_pos_as_xyz
'x, y, z'
'-x+1/2, -y, z+1/2'
'-x, y+1/2, -z+1/2'
'x+1/2, -y+1/2, -z'
'-x, -y, -z'
'x-1/2, y, -z-1/2'
'x, -y-1/2, z-1/2'
'-x-1/2, y-1/2, z'

loop_
_atom_site_label
_atom_site_type_symbol
_atom_site_fract_x
_atom_site_fract_y
_atom_site_fract_z
_atom_site_U_iso_or_equiv
_atom_site_adp_type
_atom_site_occupancy
_atom_site_symmetry_multiplicity
_atom_site_calc_flag
_atom_site_refinement_flags
Er1 Er 0.54688(6) 0.35450(11) 0.86503(3) 0.01190(18) Uani 1 1 d .
Er2 Er 0.32207(6) 0.54911(10) 0.79923(3) 0.01137(17) Uani 1 1 d .
Er3 Er 0.56244(6) 0.58600(10) 0.73975(3) 0.01036(17) Uani 1 1 d .
Cl1 Cl 0.5031(4) -0.0098(7) 0.88747(19) 0.0249(10) Uani 1 1 d .
O1 O 0.4895(8) 0.6029(16) 0.8180(4) 0.010(2) Uani 1 1 d .
H1 H 0.5005 0.7279 0.8340 0.012 Uiso 1 1 calc R
O2 O 0.4165(8) 0.4050(17) 0.7365(4) 0.012(2) Uani 1 1 d .
H2 H 0.3823 0.4159 0.7040 0.014 Uiso 1 1 calc R
O3 O 0.5760(9) 0.2937(17) 0.7834(4) 0.013(2) Uani 1 1 d .
H3 H 0.6429 0.2325 0.7782 0.015 Uiso 1 1 calc R
O4 O 0.3875(9) 0.2689(17) 0.8279(5) 0.014(2) Uani 1 1 d .
H4 H 0.3413 0.2008 0.8508 0.017 Uiso 1 1 calc R
O5 O 0.1717(8) 0.3793(16) 0.8098(4) 0.011(2) Uani 1 1 d .
H5 H 0.1512 0.4002 0.8446 0.013 Uiso 1 1 calc R
O6 O 0.2249(8) 0.6074(17) 0.7355(4) 0.014(2) Uani 1 1 d .
H6 H 0.2472 0.6364 0.7033 0.016 Uiso 1 1 calc R
O7 O 0.7091(10) 0.220(2) 0.8564(5) 0.023(3) Uani 1 1 d .
O8 O 0.8526(9) 0.1070(17) 0.8837(4) 0.015(3) Uani 1 1 d .
O9 O 0.5634(10) 0.5235(17) 1.0796(4) 0.017(3) Uani 1 1 d .
O10 O 0.7030(9) 0.4095(17) 1.1163(4) 0.014(2) Uani 1 1 d .
N1 N 0.6458(12) 0.296(3) 0.9469(6) 0.025(4) Uani 1 1 d .
C1 C 0.7716(12) 0.191(2) 0.8899(6) 0.012(3) Uani 1 1 d U
C2 C 0.7471(14) 0.260(3) 0.9407(6) 0.015(4) Uani 1 1 d .
C3 C 0.8190(14) 0.282(3) 0.9754(6) 0.018(4) Uani 1 1 d .
H3A H 0.8878 0.2574 0.9686 0.022 Uiso 1 1 calc R
C4 C 0.7872(14) 0.343(3) 1.0217(6) 0.015(4) Uani 1 1 d .
H4A H 0.8355 0.3653 1.0467 0.018 Uiso 1 1 calc R
C5 C 0.6851(13) 0.372(2) 1.0315(6) 0.012(3) Uani 1 1 d .
C6 C 0.6168(14) 0.348(2) 0.9920(7) 0.015(3) Uani 1 1 d .
H6A H 0.5474 0.3707 0.9977 0.017 Uiso 1 1 calc R
C7 C 0.6488(14) 0.433(3) 1.0796(7) 0.018(4) Uani 1 1 d .

loop_
_atom_site_aniso_label
_atom_site_aniso_U_11
_atom_site_aniso_U_22
_atom_site_aniso_U_33
_atom_site_aniso_U_23
_atom_site_aniso_U_13
_atom_site_aniso_U_12
Er1 0.0105(4) 0.0122(4) 0.0129(3) -0.0009(3) -0.0003(3) 0.0009(3)
Er2 0.0099(3) 0.0106(3) 0.0136(3) -0.0004(3) -0.0007(3) -0.0001(3)
Er3 0.0083(3) 0.0091(3) 0.0138(3) 0.0006(3) 0.0009(3) -0.0001(3)
Cl1 0.028(3) 0.016(2) 0.032(3) 0.0014(19) -0.012(2) -0.0006(18)
O1 0.008(5) 0.007(5) 0.016(6) 0.001(4) 0.000(5) -0.002(4)
O2 0.007(5) 0.017(6) 0.012(6) 0.002(5) 0.002(4) -0.003(4)
O3 0.012(6) 0.015(6) 0.012(6) 0.006(5) -0.004(5) -0.007(5)
O4 0.012(6) 0.011(6) 0.019(6) 0.000(5) 0.003(5) -0.002(5)
O5 0.006(5) 0.013(6) 0.014(6) 0.001(4) 0.000(4) 0.002(4)
O6 0.008(6) 0.022(7) 0.011(6) 0.006(5) 0.004(4) 0.000(5)
O7 0.020(7) 0.032(8) 0.017(7) -0.007(6) -0.010(5) 0.020(6)
O8 0.016(6) 0.016(6) 0.014(6) -0.004(5) 0.004(5) 0.003(5)
O9 0.021(7) 0.013(6) 0.018(6) -0.001(5) 0.002(5) 0.004(5)
O10 0.018(6) 0.011(6) 0.013(6) 0.000(5) -0.005(5) 0.004(5)
N1 0.016(8) 0.030(9) 0.029(9) -0.003(8) 0.006(7) -0.013(7)
C1 0.010(5) 0.012(5) 0.014(5) 0.000(4) 0.002(4) -0.005(4)
C2 0.016(9) 0.019(9) 0.009(8) -0.008(7) 0.001(7) 0.005(7)
C3 0.018(9) 0.021(9) 0.016(9) 0.000(7) 0.002(7) 0.002(7)
C4 0.021(9) 0.017(9) 0.007(7) -0.007(7) -0.003(7) 0.001(7)
C5 0.016(8) 0.003(7) 0.016(8) 0.000(6) -0.004(7) 0.002(6)
C6 0.018(9) 0.003(7) 0.023(9) -0.004(6) 0.007(7) 0.002(6)
C7 0.025(10) 0.008(8) 0.021(9) 0.000(7) 0.003(8) -0.012(7)

loop_
_atom_type_symbol
_atom_type_description
_atom_type_scat_dispersion_real
_atom_type_scat_dispersion_imag
_atom_type_scat_source
C C 0.0033 0.0016 'International Tables Vol C Tables 4.2.6.8 and 6.1.1.4'
H H 0.0000 0.0000 'International Tables Vol C Tables 4.2.6.8 and 6.1.1.4'
N N 0.0061 0.0033 'International Tables Vol C Tables 4.2.6.8 and 6.1.1.4'
O O 0.0106 0.0060 'International Tables Vol C Tables 4.2.6.8 and 6.1.1.4'
Er Er -0.2586 4.9576 'International Tables Vol C Tables 4.2.6.8 and 6.1.1.4'
Cl Cl 0.1484 0.1585 'International Tables Vol C Tables 4.2.6.8 and 6.1.1.4'

loop_
_geom_angle_atom_site_label_1
_geom_angle_atom_site_label_2
_geom_angle_atom_site_label_3
_geom_angle
_geom_angle_site_symmetry_1
_geom_angle_site_symmetry_3
O9 Er1 O8 86.0(5) 5_667 8_765
O9 Er1 O3 145.3(4) 5_667 .
O8 Er1 O3 105.3(4) 8_765 .
O9 Er1 O1 82.3(4) 5_667 .
O8 Er1 O1 73.7(4) 8_765 .
O3 Er1 O1 70.1(4) . .
O9 Er1 O7 143.6(4) 5_667 .
O8 Er1 O7 78.8(5) 8_765 .
O3 Er1 O7 71.0(4) . .
O1 Er1 O7 123.5(5) . .
O9 Er1 O4 79.0(4) 5_667 .
O8 Er1 O4 142.9(4) 8_765 .
O3 Er1 O4 72.3(4) . .
O1 Er1 O4 70.7(4) . .
O7 Er1 O4 130.8(4) . .
O9 Er1 N1 79.5(5) 5_667 .
O8 Er1 N1 69.1(5) 8_765 .
O3 Er1 N1 135.2(5) . .
O1 Er1 N1 139.4(5) . .
O7 Er1 N1 64.2(5) . .
O4 Er1 N1 138.9(5) . .
O9 Er1 Cl1 94.2(3) 5_667 .
O8 Er1 Cl1 144.8(3) 8_765 .
O3 Er1 Cl1 94.4(3) . .
O1 Er1 Cl1 141.2(3) . .
O7 Er1 Cl1 80.5(4) . .
O4 Er1 Cl1 70.7(3) . .
N1 Er1 Cl1 76.4(4) . .
O9 Er1 Er3 116.9(3) 5_667 3_646
O8 Er1 Er3 142.8(3) 8_765 3_646
O3 Er1 Er3 39.5(3) . 3_646
O1 Er1 Er3 80.5(3) . 3_646
O7 Er1 Er3 94.2(3) . 3_646
O4 Er1 Er3 38.0(3) . 3_646
N1 Er1 Er3 140.0(4) . 3_646
Cl1 Er1 Er3 66.70(11) . 3_646
O9 Er1 Er2 70.4(3) 5_667 .
O8 Er1 Er2 106.5(3) 8_765 .
O3 Er1 Er2 74.9(3) . .
O1 Er1 Er2 35.9(3) . .
O7 Er1 Er2 145.7(3) . .
O4 Er1 Er2 36.5(3) . .
N1 Er1 Er2 149.9(4) . .
Cl1 Er1 Er2 106.69(11) . .
Er3 Er1 Er2 60.66(2) 3_646 .
O9 Er1 Er3 117.9(3) 5_667 .
O8 Er1 Er3 80.3(3) 8_765 .
O3 Er1 Er3 36.9(3) . .
O1 Er1 Er3 35.7(3) . .
O7 Er1 Er3 92.0(3) . .
O4 Er1 Er3 77.3(3) . .
N1 Er1 Er3 143.8(3) . .
Cl1 Er1 Er3 128.70(11) . .
Er3 Er1 Er3 63.349(15) 3_646 .
Er2 Er1 Er3 56.850(19) . .
O6 Er2 O4 130.5(4) . .
O6 Er2 O1 134.9(4) . .
O4 Er2 O1 72.8(4) . .
O6 Er2 O10 131.9(4) . 5_667
O4 Er2 O10 80.1(4) . 5_667
O1 Er2 O10 84.2(4) . 5_667
O6 Er2 O5 72.2(4) . .
O4 Er2 O5 80.7(4) . .
O1 Er2 O5 151.0(4) . .
O10 Er2 O5 79.8(4) 5_667 .
O6 Er2 O2 79.6(4) . .
O4 Er2 O2 70.9(4) . .
O1 Er2 O2 73.7(4) . .
O10 Er2 O2 147.5(4) 5_667 .
O5 Er2 O2 108.7(4) . .
O6 Er2 O5 86.1(4) . 8_665
O4 Er2 O5 143.1(4) . 8_665
O1 Er2 O5 77.0(4) . 8_665
O10 Er2 O5 76.2(4) 5_667 8_665
O5 Er2 O5 121.5(3) . 8_665
O2 Er2 O5 120.0(4) . 8_665
O6 Er2 Er3 98.7(3) . .
O4 Er2 Er3 83.2(3) . .
O1 Er2 Er3 39.9(3) . .
O10 Er2 Er3 124.1(3) 5_667 .
O5 Er2 Er3 148.1(3) . .
O2 Er2 Er3 39.6(3) . .
O5 Er2 Er3 87.2(3) 8_665 .
O6 Er2 Er3 36.5(3) . 6_557
O4 Er2 Er3 121.4(3) . 6_557
O1 Er2 Er3 165.7(3) . 6_557
O10 Er2 Er3 98.3(3) 5_667 6_557
O5 Er2 Er3 42.5(3) . 6_557
O2 Er2 Er3 109.0(3) . 6_557
O5 Er2 Er3 89.9(3) 8_665 6_557
Er3 Er2 Er3 135.18(2) . 6_557
O6 Er2 Er1 156.0(3) . .
O4 Er2 Er1 38.7(3) . .
O1 Er2 Er1 35.8(3) . .
O10 Er2 Er1 71.9(3) 5_667 .
O5 Er2 Er1 115.5(3) . .
O2 Er2 Er1 76.3(3) . .
O5 Er2 Er1 106.2(3) 8_665 .
Er3 Er2 Er1 62.27(2) . .
Er3 Er2 Er1 157.96(3) 6_557 .
O6 Er2 Er3 100.3(3) . 3_646
O4 Er2 Er3 36.2(3) . 3_646
O1 Er2 Er3 79.3(3) . 3_646
O10 Er2 Er3 116.3(3) 5_667 3_646
O5 Er2 Er3 86.3(3) . 3_646
O2 Er2 Er3 37.0(3) . 3_646
O5 Er2 Er3 151.9(3) 8_665 3_646
Er3 Er2 Er3 64.829(17) . 3_646
Er3 Er2 Er3 111.54(3) 6_557 3_646
Er1 Er2 Er3 59.42(2) . 3_646
O6 Er3 O2 147.3(4) 6_657 .
O6 Er3 O1 96.8(4) 6_657 .
O2 Er3 O1 73.6(4) . .
O6 Er3 O4 85.9(4) 6_657 3_656
O2 Er3 O4 120.7(4) . 3_656
O1 Er3 O4 143.4(4) . 3_656
O6 Er3 O2 75.1(4) 6_657 3_656
O2 Er3 O2 129.4(3) . 3_656
O1 Er3 O2 75.6(4) . 3_656
O4 Er3 O2 69.8(4) 3_656 3_656
O6 Er3 O3 80.7(4) 6_657 .
O2 Er3 O3 66.7(4) . .
O1 Er3 O3 67.9(4) . .
O4 Er3 O3 147.7(4) 3_656 .
O2 Er3 O3 132.9(4) 3_656 .
O6 Er3 O3 139.0(4) 6_657 3_656
O2 Er3 O3 72.2(4) . 3_656
O1 Er3 O3 83.9(4) . 3_656
O4 Er3 O3 71.2(4) 3_656 3_656
O2 Er3 O3 65.4(4) 3_656 3_656
O3 Er3 O3 135.0(2) . 3_656
O6 Er3 O5 69.1(4) 6_657 6_657
O2 Er3 O5 98.2(4) . 6_657
O1 Er3 O5 140.5(4) . 6_657
O4 Er3 O5 74.4(4) 3_656 6_657
O2 Er3 O5 130.3(4) 3_656 6_657
O3 Er3 O5 73.4(4) . 6_657
O3 Er3 O5 131.3(4) 3_656 6_657
O6 Er3 Er2 135.8(3) 6_657 .
O2 Er3 Er2 40.2(3) . .
O1 Er3 Er2 39.3(3) . .
O4 Er3 Er2 130.3(3) 3_656 .
O2 Er3 Er2 92.9(3) 3_656 .
O3 Er3 Er2 77.3(3) . .
O3 Er3 Er2 59.4(3) 3_656 .
O5 Er3 Er2 136.7(3) 6_657 .
O6 Er3 Er2 35.4(3) 6_657 6_657
O2 Er3 Er2 138.0(3) . 6_657
O1 Er3 Er2 131.6(3) . 6_657
O4 Er3 Er2 62.6(3) 3_656 6_657
O2 Er3 Er2 92.1(3) 3_656 6_657
O3 Er3 Er2 90.7(3) . 6_657
O3 Er3 Er2 133.3(3) 3_656 6_657
O5 Er3 Er2 40.1(3) 6_657 6_657
Er2 Er3 Er2 167.15(3) . 6_657
O6 Er3 Er1 124.4(3) 6_657 3_656
O2 Er3 Er1 85.9(3) . 3_656
O1 Er3 Er1 120.7(3) . 3_656
O4 Er3 Er1 39.4(3) 3_656 3_656
O2 Er3 Er1 76.6(3) 3_656 3_656
O3 Er3 Er1 148.4(3) . 3_656
O3 Er3 Er1 36.8(3) 3_656 3_656
O5 Er3 Er1 96.4(3) 6_657 3_656
Er2 Er3 Er1 92.14(2) . 3_656
Er2 Er3 Er1 100.53(2) 6_657 3_656
O6 Er3 Er2 68.8(3) 6_657 3_656
O2 Er3 Er2 143.8(3) . 3_656
O1 Er3 Er2 112.3(3) . 3_656
O4 Er3 Er2 35.4(3) 3_656 3_656
O2 Er3 Er2 36.8(3) 3_656 3_656
O3 Er3 Er2 149.4(3) . 3_656
O3 Er3 Er2 73.1(3) 3_656 3_656
O5 Er3 Er2 97.0(3) 6_657 3_656
Er2 Er3 Er2 123.49(3) . 3_656
Er2 Er3 Er2 65.964(17) 6_657 3_656
Er1 Er3 Er2 59.91(2) 3_656 3_656
Er1 O1 Er2 108.3(4) . .
Er1 O1 Er3 109.3(5) . .
Er2 O1 Er3 100.8(4) . .
Er1 O1 H1 112.6 . .
Er2 O1 H1 112.6 . .
Er3 O1 H1 112.6 . .
Er3 O2 Er2 100.2(4) . .
Er3 O2 Er3 114.7(5) . 3_646
Er2 O2 Er3 106.2(4) . 3_646
Er3 O2 H2 111.7 . .
Er2 O2 H2 111.7 . .
Er3 O2 H2 111.7 3_646 .
Er1 O3 Er3 107.9(5) . .
Er1 O3 Er3 103.7(4) . 3_646
Er3 O3 Er3 109.6(4) . 3_646
Er1 O3 H3 111.8 . .
Er3 O3 H3 111.8 . .
Er3 O3 H3 111.8 3_646 .
Er2 O4 Er3 108.4(5) . 3_646
Er2 O4 Er1 104.8(4) . .
Er3 O4 Er1 102.6(4) 3_646 .
Er2 O4 H4 113.4 . .
Er3 O4 H4 113.4 3_646 .
Er1 O4 H4 113.4 . .
Er2 O5 Er2 117.6(5) . 8_655
Er2 O5 Er3 97.4(4) . 6_557
Er2 O5 Er3 122.9(5) 8_655 6_557
Er2 O5 H5 105.8 . .
Er2 O5 H5 105.8 8_655 .
Er3 O5 H5 105.8 6_557 .
Er2 O6 Er3 108.0(5) . 6_557
Er2 O6 H6 126.0 . .
Er3 O6 H6 126.0 6_557 .
C1 O7 Er1 126.7(11) . .
C1 O8 Er1 155.6(11) . 8_755
C7 O9 Er1 138.4(12) . 5_667
C7 O10 Er2 133.7(12) . 5_667
C6 N1 C2 116.2(16) . .
C6 N1 Er1 126.4(13) . .
C2 N1 Er1 114.5(12) . .
O8 C1 O7 123.7(16) . .
O8 C1 C2 117.9(15) . .
O7 C1 C2 118.4(15) . .
C3 C2 N1 125.7(16) . .
C3 C2 C1 121.9(16) . .
N1 C2 C1 112.4(15) . .
C2 C3 C4 116.9(17) . .
C2 C3 H3A 121.5 . .
C4 C3 H3A 121.5 . .
C5 C4 C3 120.6(16) . .
C5 C4 H4A 119.7 . .
C3 C4 H4A 119.7 . .
C4 C5 C6 117.3(15) . .
C4 C5 C7 122.3(16) . .
C6 C5 C7 120.4(16) . .
N1 C6 C5 123.1(17) . .
N1 C6 H6A 118.4 . .
C5 C6 H6A 118.4 . .
O10 C7 O9 124.7(17) . .
O10 C7 C5 119.4(17) . .
O9 C7 C5 115.7(16) . .

loop_
_geom_bond_atom_site_label_1
_geom_bond_atom_site_label_2
_geom_bond_distance
_geom_bond_site_symmetry_2
Er1 O9 2.276(12) 5_667
Er1 O8 2.292(12) 8_765
Er1 O3 2.302(12) .
Er1 O1 2.310(11) .
Er1 O7 2.369(12) .
Er1 O4 2.426(12) .
Er1 N1 2.626(18) .
Er1 Cl1 2.718(5) .
Er2 O6 2.207(11) .
Er2 O4 2.306(12) .
Er2 O1 2.316(11) .
Er2 O10 2.349(12) 5_667
Er2 O5 2.352(11) .
Er2 O2 2.356(11) .
Er2 O5 2.361(11) 8_665
Er3 O6 2.268(11) 6_657
Er3 O2 2.328(11) .
Er3 O1 2.349(11) .
Er3 O4 2.354(12) 3_656
Er3 O2 2.370(12) 3_656
Er3 O3 2.399(12) .
Er3 O3 2.442(11) 3_656
Er3 O5 2.468(11) 6_657
O1 H1 1.0000 .
O2 Er3 2.370(12) 3_646
O2 H2 1.0000 .
O3 Er3 2.442(11) 3_646
O3 H3 1.0000 .
O4 Er3 2.354(12) 3_646
O4 H4 1.0000 .
O5 Er2 2.361(11) 8_655
O5 Er3 2.468(11) 6_557
O5 H5 1.0000 .
O6 Er3 2.268(11) 6_557
O6 H6 0.9500 .
O7 C1 1.25(2) .
O8 C1 1.24(2) .
O8 Er1 2.292(12) 8_755
O9 C7 1.30(2) .
O9 Er1 2.276(12) 5_667
O10 C7 1.25(2) .
O10 Er2 2.349(12) 5_667
N1 C6 1.34(2) .
N1 C2 1.38(2) .
C1 C2 1.51(2) .
C2 C3 1.35(2) .
C3 C4 1.40(2) .
C3 H3A 0.9500 .
C4 C5 1.40(2) .
C4 H4A 0.9500 .
C5 C6 1.42(2) .
C5 C7 1.47(2) .
C6 H6A 0.9500 .

loop_
_geom_hbond_atom_site_label_D
_geom_hbond_atom_site_label_H
_geom_hbond_atom_site_label_A
_geom_hbond_distance_DH
_geom_hbond_distance_HA
_geom_hbond_distance_DA
_geom_hbond_angle_DHA
_geom_hbond_site_symmetry_A
O1 H1 Cl1 1.00 2.36 3.344(12) 166.0 1_565
O2 H2 Cl1 1.00 2.97 3.602(12) 121.8 3_656
O3 H3 O6 1.00 2.00 3.003(17) 177.5 3_646
O4 H4 O10 1.00 2.19 3.153(17) 160.7 4_457
O5 H5 Cl1 1.00 2.45 3.244(12) 136.2 8_665
O6 H6 O7 0.95 1.83 2.776(17) 173.5 3_656

loop_
_geom_torsion_atom_site_label_1
_geom_torsion_atom_site_label_2
_geom_torsion_atom_site_label_3
_geom_torsion_atom_site_label_4
_geom_torsion
_geom_torsion_site_symmetry_1
_geom_torsion_site_symmetry_4
O9 Er1 Er2 O6 -173.9(8) 5_667 .
O8 Er1 Er2 O6 106.6(8) 8_765 .
O3 Er1 Er2 O6 4.8(8) . .
O1 Er1 Er2 O6 81.6(9) . .
O7 Er1 Er2 O6 12.4(10) . .
O4 Er1 Er2 O6 -75.8(9) . .
N1 Er1 Er2 O6 -176.8(11) . .
Cl1 Er1 Er2 O6 -85.3(8) . .
Er3 Er1 Er2 O6 -35.3(8) 3_646 .
Er3 Er1 Er2 O6 40.4(8) . .
O9 Er1 Er2 O4 -98.1(6) 5_667 .
O8 Er1 Er2 O4 -177.7(6) 8_765 .
O3 Er1 Er2 O4 80.5(6) . .
O1 Er1 Er2 O4 157.4(7) . .
O7 Er1 Er2 O4 88.1(8) . .
N1 Er1 Er2 O4 -101.1(9) . .
Cl1 Er1 Er2 O4 -9.6(5) . .
Er3 Er1 Er2 O4 40.5(5) 3_646 .
Er3 Er1 Er2 O4 116.1(5) . .
O9 Er1 Er2 O1 104.5(6) 5_667 .
O8 Er1 Er2 O1 25.0(6) 8_765 .
O3 Er1 Er2 O1 -76.8(6) . .
O7 Er1 Er2 O1 -69.3(8) . .
O4 Er1 Er2 O1 -157.4(7) . .
N1 Er1 Er2 O1 101.5(9) . .
Cl1 Er1 Er2 O1 -166.9(5) . .
Er3 Er1 Er2 O1 -116.9(5) 3_646 .
Er3 Er1 Er2 O1 -41.2(5) . .
O9 Er1 Er2 O10 -1.3(5) 5_667 5_667
O8 Er1 Er2 O10 -80.9(4) 8_765 5_667
O3 Er1 Er2 O10 177.3(4) . 5_667
O1 Er1 Er2 O10 -105.8(6) . 5_667
O7 Er1 Er2 O10 -175.1(7) . 5_667
O4 Er1 Er2 O10 96.8(6) . 5_667
N1 Er1 Er2 O10 -4.3(8) . 5_667
Cl1 Er1 Er2 O10 87.2(3) . 5_667
Er3 Er1 Er2 O10 137.3(3) 3_646 5_667
Er3 Er1 Er2 O10 -147.0(3) . 5_667
O9 Er1 Er2 O5 -70.1(5) 5_667 .
O8 Er1 Er2 O5 -149.6(4) 8_765 .
O3 Er1 Er2 O5 108.6(4) . .
O1 Er1 Er2 O5 -174.6(6) . .
O7 Er1 Er2 O5 116.2(7) . .
O4 Er1 Er2 O5 28.1(6) . .
N1 Er1 Er2 O5 -73.0(8) . .
Cl1 Er1 Er2 O5 18.5(3) . .
Er3 Er1 Er2 O5 68.6(3) 3_646 .
Er3 Er1 Er2 O5 144.2(3) . .
O9 Er1 Er2 O2 -174.5(4) 5_667 .
O8 Er1 Er2 O2 106.0(4) 8_765 .
O3 Er1 Er2 O2 4.2(4) . .
O1 Er1 Er2 O2 81.0(6) . .
O7 Er1 Er2 O2 11.8(7) . .
O4 Er1 Er2 O2 -76.3(6) . .
N1 Er1 Er2 O2 -177.4(8) . .
Cl1 Er1 Er2 O2 -85.9(3) . .
Er3 Er1 Er2 O2 -35.9(3) 3_646 .
Er3 Er1 Er2 O2 39.8(3) . .
O9 Er1 Er2 O5 67.8(4) 5_667 8_665
O8 Er1 Er2 O5 -11.8(4) 8_765 8_665
O3 Er1 Er2 O5 -113.6(4) . 8_665
O1 Er1 Er2 O5 -36.7(6) . 8_665
O7 Er1 Er2 O5 -106.0(7) . 8_665
O4 Er1 Er2 O5 165.9(6) . 8_665
N1 Er1 Er2 O5 64.8(8) . 8_665
Cl1 Er1 Er2 O5 156.4(3) . 8_665
Er3 Er1 Er2 O5 -153.6(3) 3_646 8_665
Er3 Er1 Er2 O5 -77.9(3) . 8_665
O9 Er1 Er2 Er3 145.7(3) 5_667 .
O8 Er1 Er2 Er3 66.2(3) 8_765 .
O3 Er1 Er2 Er3 -35.6(3) . .
O1 Er1 Er2 Er3 41.2(5) . .
O7 Er1 Er2 Er3 -28.0(6) . .
O4 Er1 Er2 Er3 -116.1(5) . .
N1 Er1 Er2 Er3 142.8(7) . .
Cl1 Er1 Er2 Er3 -125.72(12) . .
Er3 Er1 Er2 Er3 -75.670(17) 3_646 .
O9 Er1 Er2 Er3 -67.5(3) 5_667 6_557
O8 Er1 Er2 Er3 -147.0(3) 8_765 6_557
O3 Er1 Er2 Er3 111.2(3) . 6_557
O1 Er1 Er2 Er3 -172.0(5) . 6_557
O7 Er1 Er2 Er3 118.8(6) . 6_557
O4 Er1 Er2 Er3 30.7(5) . 6_557
N1 Er1 Er2 Er3 -70.4(7) . 6_557
Cl1 Er1 Er2 Er3 21.11(14) . 6_557
Er3 Er1 Er2 Er3 71.16(7) 3_646 6_557
Er3 Er1 Er2 Er3 146.83(8) . 6_557
O9 Er1 Er2 Er3 -138.6(3) 5_667 3_646
O8 Er1 Er2 Er3 141.8(3) 8_765 3_646
O3 Er1 Er2 Er3 40.0(3) . 3_646
O1 Er1 Er2 Er3 116.9(5) . 3_646
O7 Er1 Er2 Er3 47.6(6) . 3_646
O4 Er1 Er2 Er3 -40.5(5) . 3_646
N1 Er1 Er2 Er3 -141.6(7) . 3_646
Cl1 Er1 Er2 Er3 -50.05(12) . 3_646
Er3 Er1 Er2 Er3 75.670(17) . 3_646
O6 Er2 Er3 O6 167.2(8) . 6_657
O4 Er2 Er3 O6 -62.7(5) . 6_657
O1 Er2 Er3 O6 8.6(6) . 6_657
O10 Er2 Er3 O6 10.4(6) 5_667 6_657
O5 Er2 Er3 O6 -122.6(7) . 6_657
O2 Er2 Er3 O6 -130.8(6) . 6_657
O5 Er2 Er3 O6 81.6(5) 8_665 6_657
Er3 Er2 Er3 O6 168.6(4) 6_557 6_657
Er1 Er2 Er3 O6 -28.3(4) . 6_657
Er3 Er2 Er3 O6 -95.5(4) 3_646 6_657
O6 Er2 Er3 O2 -62.0(6) . .
O4 Er2 Er3 O2 68.1(5) . .
O1 Er2 Er3 O2 139.4(6) . .
O10 Er2 Er3 O2 141.2(6) 5_667 .
O5 Er2 Er3 O2 8.2(7) . .
O5 Er2 Er3 O2 -147.6(5) 8_665 .
Er3 Er2 Er3 O2 -60.5(4) 6_557 .
Er1 Er2 Er3 O2 102.5(4) . .
Er3 Er2 Er3 O2 35.4(4) 3_646 .
O6 Er2 Er3 O1 158.6(5) . .
O4 Er2 Er3 O1 -71.3(5) . .
O10 Er2 Er3 O1 1.8(6) 5_667 .
O5 Er2 Er3 O1 -131.2(7) . .
O2 Er2 Er3 O1 -139.4(6) . .
O5 Er2 Er3 O1 73.0(5) 8_665 .
Er3 Er2 Er3 O1 160.0(4) 6_557 .
Er1 Er2 Er3 O1 -36.9(4) . .
Er3 Er2 Er3 O1 -104.1(4) 3_646 .
O6 Er2 Er3 O4 29.9(5) . 3_656
O4 Er2 Er3 O4 160.0(4) . 3_656
O1 Er2 Er3 O4 -128.7(6) . 3_656
O10 Er2 Er3 O4 -126.9(5) 5_667 3_656
O5 Er2 Er3 O4 100.1(6) . 3_656
O2 Er2 Er3 O4 91.9(6) . 3_656
O5 Er2 Er3 O4 -55.7(5) 8_665 3_656
Er3 Er2 Er3 O4 31.3(4) 6_557 3_656
Er1 Er2 Er3 O4 -165.6(4) . 3_656
Er3 Er2 Er3 O4 127.2(4) 3_646 3_656
O6 Er2 Er3 O2 95.7(4) . 3_656
O4 Er2 Er3 O2 -134.2(4) . 3_656
O1 Er2 Er3 O2 -62.9(5) . 3_656
O10 Er2 Er3 O2 -61.1(4) 5_667 3_656
O5 Er2 Er3 O2 165.9(6) . 3_656
O2 Er2 Er3 O2 157.7(4) . 3_656
O5 Er2 Er3 O2 10.1(4) 8_665 3_656
Er3 Er2 Er3 O2 97.2(3) 6_557 3_656
Er1 Er2 Er3 O2 -99.8(3) . 3_656
Er3 Er2 Er3 O2 -166.9(3) 3_646 3_656
O6 Er2 Er3 O3 -130.9(4) . .
O4 Er2 Er3 O3 -0.8(4) . .
O1 Er2 Er3 O3 70.5(5) . .
O10 Er2 Er3 O3 72.3(4) 5_667 .
O5 Er2 Er3 O3 -60.7(6) . .
O2 Er2 Er3 O3 -68.9(5) . .
O5 Er2 Er3 O3 143.5(4) 8_665 .
Er3 Er2 Er3 O3 -129.5(3) 6_557 .
Er1 Er2 Er3 O3 33.6(3) . .
Er3 Er2 Er3 O3 -33.6(3) 3_646 .
O6 Er2 Er3 O3 36.7(4) . 3_656
O4 Er2 Er3 O3 166.8(4) . 3_656
O1 Er2 Er3 O3 -121.9(5) . 3_656
O10 Er2 Er3 O3 -120.2(5) 5_667 3_656
O5 Er2 Er3 O3 106.8(6) . 3_656
O2 Er2 Er3 O3 98.7(5) . 3_656
O5 Er2 Er3 O3 -48.9(4) 8_665 3_656
Er3 Er2 Er3 O3 38.1(3) 6_557 3_656
Er1 Er2 Er3 O3 -158.8(3) . 3_656
Er3 Er2 Er3 O3 134.0(3) 3_646 3_656
O6 Er2 Er3 O5 -82.7(5) . 6_657
O4 Er2 Er3 O5 47.4(5) . 6_657
O1 Er2 Er3 O5 118.7(6) . 6_657
O10 Er2 Er3 O5 120.5(5) 5_667 6_657
O5 Er2 Er3 O5 -12.5(7) . 6_657
O2 Er2 Er3 O5 -20.7(6) . 6_657
O5 Er2 Er3 O5 -168.28(19) 8_665 6_657
Er3 Er2 Er3 O5 -81.2(4) 6_557 6_657
Er1 Er2 Er3 O5 81.8(4) . 6_657
Er3 Er2 Er3 O5 14.7(4) 3_646 6_657
O6 Er2 Er3 Er2 -151.4(3) . 6_657
O4 Er2 Er3 Er2 -21.3(3) . 6_657
O1 Er2 Er3 Er2 50.0(4) . 6_657
O10 Er2 Er3 Er2 51.8(4) 5_667 6_657
O5 Er2 Er3 Er2 -81.2(5) . 6_657
O2 Er2 Er3 Er2 -89.4(5) . 6_657
O5 Er2 Er3 Er2 123.0(3) 8_665 6_657
Er3 Er2 Er3 Er2 -149.92(10) 6_557 6_657
Er1 Er2 Er3 Er2 13.14(13) . 6_657
Er3 Er2 Er3 Er2 -54.03(12) 3_646 6_657
O6 Er2 Er3 Er1 19.0(3) . 3_656
O4 Er2 Er3 Er1 149.1(3) . 3_656
O1 Er2 Er3 Er1 -139.6(4) . 3_656
O10 Er2 Er3 Er1 -137.8(3) 5_667 3_656
O5 Er2 Er3 Er1 89.2(5) . 3_656
O2 Er2 Er3 Er1 81.0(4) . 3_656
O5 Er2 Er3 Er1 -66.6(3) 8_665 3_656
Er3 Er2 Er3 Er1 20.47(5) 6_557 3_656
Er1 Er2 Er3 Er1 -176.46(3) . 3_656
Er3 Er2 Er3 Er1 116.36(3) 3_646 3_656
O6 Er2 Er3 Er2 73.8(3) . 3_656
O4 Er2 Er3 Er2 -156.1(3) . 3_656
O1 Er2 Er3 Er2 -84.8(4) . 3_656
O10 Er2 Er3 Er2 -83.0(3) 5_667 3_656
O5 Er2 Er3 Er2 144.0(5) . 3_656
O2 Er2 Er3 Er2 135.8(4) . 3_656
O5 Er2 Er3 Er2 -11.8(3) 8_665 3_656
Er3 Er2 Er3 Er2 75.24(5) 6_557 3_656
Er1 Er2 Er3 Er2 -121.69(3) . 3_656
Er3 Er2 Er3 Er2 171.14(4) 3_646 3_656
O9 Er1 O1 Er2 -67.0(5) 5_667 .
O8 Er1 O1 Er2 -155.1(6) 8_765 .
O3 Er1 O1 Er2 91.5(5) . .
O7 Er1 O1 Er2 140.8(5) . .
O4 Er1 O1 Er2 14.0(4) . .
N1 Er1 O1 Er2 -130.9(6) . .
Cl1 Er1 O1 Er2 20.2(8) . .
Er3 Er1 O1 Er2 52.0(4) 3_646 .
Er3 Er1 O1 Er2 109.0(6) . .
O9 Er1 O1 Er3 -176.0(5) 5_667 .
O8 Er1 O1 Er3 95.9(5) 8_765 .
O3 Er1 O1 Er3 -17.4(4) . .
O7 Er1 O1 Er3 31.8(7) . .
O4 Er1 O1 Er3 -95.0(5) . .
N1 Er1 O1 Er3 120.1(7) . .
Cl1 Er1 O1 Er3 -88.7(6) . .
Er3 Er1 O1 Er3 -56.9(4) 3_646 .
Er2 Er1 O1 Er3 -109.0(6) . .
O6 Er2 O1 Er1 -145.3(5) . .
O4 Er2 O1 Er1 -14.6(4) . .
O10 Er2 O1 Er1 66.8(5) 5_667 .
O5 Er2 O1 Er1 10.2(11) . .
O2 Er2 O1 Er1 -89.1(5) . .
O5 Er2 O1 Er1 143.9(5) 8_665 .
Er3 Er2 O1 Er1 -114.7(6) . .
Er3 Er2 O1 Er1 167.7(7) 6_557 .
Er3 Er2 O1 Er1 -51.4(4) 3_646 .
O6 Er2 O1 Er3 -30.6(7) . .
O4 Er2 O1 Er3 100.1(5) . .
O10 Er2 O1 Er3 -178.5(5) 5_667 .
O5 Er2 O1 Er3 124.9(7) . .
O2 Er2 O1 Er3 25.6(4) . .
O5 Er2 O1 Er3 -101.4(4) 8_665 .
Er3 Er2 O1 Er3 -77.6(12) 6_557 .
Er1 Er2 O1 Er3 114.7(6) . .
Er3 Er2 O1 Er3 63.3(3) 3_646 .
O6 Er3 O1 Er1 -60.0(5) 6_657 .
O2 Er3 O1 Er1 88.0(5) . .
O4 Er3 O1 Er1 -152.2(5) 3_656 .
O2 Er3 O1 Er1 -132.6(5) 3_656 .
O3 Er3 O1 Er1 17.0(4) . .
O3 Er3 O1 Er1 161.2(5) 3_656 .
O5 Er3 O1 Er1 5.1(8) 6_657 .
Er2 Er3 O1 Er1 114.0(6) . .
Er2 Er3 O1 Er1 -52.9(6) 6_657 .
Er1 Er3 O1 Er1 162.8(2) 3_656 .
Er2 Er3 O1 Er1 -129.9(3) 3_656 .
O6 Er3 O1 Er2 -174.0(4) 6_657 .
O2 Er3 O1 Er2 -25.9(4) . .
O4 Er3 O1 Er2 93.8(7) 3_656 .
O2 Er3 O1 Er2 113.4(5) 3_656 .
O3 Er3 O1 Er2 -97.0(5) . .
O3 Er3 O1 Er2 47.3(4) 3_656 .
O5 Er3 O1 Er2 -108.9(6) 6_657 .
Er2 Er3 O1 Er2 -166.82(12) 6_657 .
Er1 Er3 O1 Er2 48.9(5) 3_656 .
Er2 Er3 O1 Er2 116.1(3) 3_656 .
O6 Er3 O2 Er2 102.2(7) 6_657 .
O1 Er3 O2 Er2 25.4(4) . .
O4 Er3 O2 Er2 -117.5(5) 3_656 .
O2 Er3 O2 Er2 -29.4(4) 3_656 .
O3 Er3 O2 Er2 97.9(5) . .
O3 Er3 O2 Er2 -63.3(4) 3_656 .
O5 Er3 O2 Er2 165.8(4) 6_657 .
Er2 Er3 O2 Er2 160.58(12) 6_657 .
Er1 Er3 O2 Er2 -98.3(3) 3_656 .
Er2 Er3 O2 Er2 -80.2(5) 3_656 .
O6 Er3 O2 Er3 -11.0(10) 6_657 3_646
O1 Er3 O2 Er3 -87.8(5) . 3_646
O4 Er3 O2 Er3 129.2(5) 3_656 3_646
O2 Er3 O2 Er3 -142.6(6) 3_656 3_646
O3 Er3 O2 Er3 -15.4(4) . 3_646
O3 Er3 O2 Er3 -176.6(6) 3_656 3_646
O5 Er3 O2 Er3 52.6(5) 6_657 3_646
Er2 Er3 O2 Er3 -113.2(6) . 3_646
Er2 Er3 O2 Er3 47.4(7) 6_657 3_646
Er1 Er3 O2 Er3 148.5(4) 3_656 3_646
Er2 Er3 O2 Er3 166.60(12) 3_656 3_646
O6 Er2 O2 Er3 117.5(5) . .
O4 Er2 O2 Er3 -102.8(5) . .
O1 Er2 O2 Er3 -25.8(4) . .
O10 Er2 O2 Er3 -75.0(8) 5_667 .
O5 Er2 O2 Er3 -175.4(4) . .
O5 Er2 O2 Er3 38.2(6) 8_665 .
Er3 Er2 O2 Er3 139.5(3) 6_557 .
Er1 Er2 O2 Er3 -62.8(3) . .
Er3 Er2 O2 Er3 -119.6(6) 3_646 .
O6 Er2 O2 Er3 -122.9(5) . 3_646
O4 Er2 O2 Er3 16.8(4) . 3_646
O1 Er2 O2 Er3 93.8(5) . 3_646
O10 Er2 O2 Er3 44.7(9) 5_667 3_646
O5 Er2 O2 Er3 -55.8(5) . 3_646
O5 Er2 O2 Er3 157.8(4) 8_665 3_646
Er3 Er2 O2 Er3 119.6(6) . 3_646
Er3 Er2 O2 Er3 -100.9(4) 6_557 3_646
Er1 Er2 O2 Er3 56.8(3) . 3_646
O9 Er1 O3 Er3 56.5(9) 5_667 .
O8 Er1 O3 Er3 -49.1(6) 8_765 .
O1 Er1 O3 Er3 16.9(4) . .
O7 Er1 O3 Er3 -121.2(6) . .
O4 Er1 O3 Er3 92.3(5) . .
N1 Er1 O3 Er3 -124.6(6) . .
Cl1 Er1 O3 Er3 160.4(4) . .
Er3 Er1 O3 Er3 116.2(6) 3_646 .
Er2 Er1 O3 Er3 54.3(4) . .
O9 Er1 O3 Er3 -59.7(9) 5_667 3_646
O8 Er1 O3 Er3 -165.3(4) 8_765 3_646
O1 Er1 O3 Er3 -99.3(5) . 3_646
O7 Er1 O3 Er3 122.6(6) . 3_646
O4 Er1 O3 Er3 -23.9(4) . 3_646
N1 Er1 O3 Er3 119.2(6) . 3_646
Cl1 Er1 O3 Er3 44.2(4) . 3_646
Er2 Er1 O3 Er3 -61.9(3) . 3_646
Er3 Er1 O3 Er3 -116.2(7) . 3_646
O6 Er3 O3 Er1 84.4(5) 6_657 .
O2 Er3 O3 Er1 -97.9(5) . .
O1 Er3 O3 Er1 -16.9(4) . .
O4 Er3 O3 Er1 151.0(6) 3_656 .
O2 Er3 O3 Er1 25.0(7) 3_656 .
O3 Er3 O3 Er1 -72.2(5) 3_656 .
O5 Er3 O3 Er1 155.2(5) 6_657 .
Er2 Er3 O3 Er1 -57.0(4) . .
Er2 Er3 O3 Er1 118.5(4) 6_657 .
Er1 Er3 O3 Er1 -129.8(4) 3_656 .
Er2 Er3 O3 Er1 79.8(7) 3_656 .
O6 Er3 O3 Er3 -163.3(5) 6_657 3_646
O2 Er3 O3 Er3 14.4(4) . 3_646
O1 Er3 O3 Er3 95.4(5) . 3_646
O4 Er3 O3 Er3 -96.7(8) 3_656 3_646
O2 Er3 O3 Er3 137.3(4) 3_656 3_646
O3 Er3 O3 Er3 40.1(6) 3_656 3_646
O5 Er3 O3 Er3 -92.5(5) 6_657 3_646
Er2 Er3 O3 Er3 55.3(4) . 3_646
Er2 Er3 O3 Er3 -129.2(4) 6_657 3_646
Er1 Er3 O3 Er3 -17.6(9) 3_656 3_646
Er2 Er3 O3 Er3 -167.91(14) 3_656 3_646
O6 Er2 O4 Er3 39.7(7) . 3_646
O1 Er2 O4 Er3 -95.4(5) . 3_646
O10 Er2 O4 Er3 177.6(5) 5_667 3_646
O5 Er2 O4 Er3 96.5(5) . 3_646
O2 Er2 O4 Er3 -17.1(4) . 3_646
O5 Er2 O4 Er3 -132.0(6) 8_665 3_646
Er3 Er2 O4 Er3 -55.9(4) . 3_646
Er3 Er2 O4 Er3 83.9(5) 6_557 3_646
Er1 Er2 O4 Er3 -109.0(6) . 3_646
O6 Er2 O4 Er1 148.7(4) . .
O1 Er2 O4 Er1 13.6(4) . .
O10 Er2 O4 Er1 -73.3(5) 5_667 .
O5 Er2 O4 Er1 -154.5(5) . .
O2 Er2 O4 Er1 91.9(5) . .
O5 Er2 O4 Er1 -22.9(9) 8_665 .
Er3 Er2 O4 Er1 53.2(4) . .
Er3 Er2 O4 Er1 -167.0(2) 6_557 .
Er3 Er2 O4 Er1 109.0(6) 3_646 .
O9 Er1 O4 Er2 71.8(5) 5_667 .
O8 Er1 O4 Er2 3.7(9) 8_765 .
O3 Er1 O4 Er2 -88.4(5) . .
O1 Er1 O4 Er2 -13.8(4) . .
O7 Er1 O4 Er2 -131.9(5) . .
N1 Er1 O4 Er2 131.6(7) . .
Cl1 Er1 O4 Er2 170.3(5) . .
Er3 Er1 O4 Er2 -113.2(6) 3_646 .
Er3 Er1 O4 Er2 -50.4(4) . .
O9 Er1 O4 Er3 -175.0(5) 5_667 3_646
O8 Er1 O4 Er3 116.8(6) 8_765 3_646
O3 Er1 O4 Er3 24.8(4) . 3_646
O1 Er1 O4 Er3 99.3(5) . 3_646
O7 Er1 O4 Er3 -18.7(8) . 3_646
N1 Er1 O4 Er3 -115.3(7) . 3_646
Cl1 Er1 O4 Er3 -76.6(4) . 3_646
Er2 Er1 O4 Er3 113.2(6) . 3_646
Er3 Er1 O4 Er3 62.8(3) . 3_646
O6 Er2 O5 Er2 107.3(6) . 8_655
O4 Er2 O5 Er2 -30.8(5) . 8_655
O1 Er2 O5 Er2 -54.7(10) . 8_655
O10 Er2 O5 Er2 -112.3(5) 5_667 8_655
O2 Er2 O5 Er2 35.2(6) . 8_655
O5 Er2 O5 Er2 -179.02(13) 8_665 8_655
Er3 Er2 O5 Er2 29.7(9) . 8_655
Er3 Er2 O5 Er2 133.3(7) 6_557 8_655
Er1 Er2 O5 Er2 -48.2(6) . 8_655
Er3 Er2 O5 Er2 5.3(4) 3_646 8_655
O6 Er2 O5 Er3 -26.0(4) . 6_557
O4 Er2 O5 Er3 -164.1(5) . 6_557
O1 Er2 O5 Er3 172.0(6) . 6_557
O10 Er2 O5 Er3 114.4(4) 5_667 6_557
O2 Er2 O5 Er3 -98.1(4) . 6_557
O5 Er2 O5 Er3 47.7(7) 8_665 6_557
Er3 Er2 O5 Er3 -103.6(5) . 6_557
Er1 Er2 O5 Er3 178.56(17) . 6_557
Er3 Er2 O5 Er3 -128.0(3) 3_646 6_557
O4 Er2 O6 Er3 89.9(6) . 6_557
O1 Er2 O6 Er3 -162.4(4) . 6_557
O10 Er2 O6 Er3 -27.7(8) 5_667 6_557
O5 Er2 O6 Er3 29.8(5) . 6_557
O2 Er2 O6 Er3 143.4(6) . 6_557
O5 Er2 O6 Er3 -95.1(5) 8_665 6_557
Er3 Er2 O6 Er3 178.3(4) . 6_557
Er1 Er2 O6 Er3 142.8(4) . 6_557
Er3 Er2 O6 Er3 112.5(4) 3_646 6_557
O9 Er1 O7 C1 0(2) 5_667 .
O8 Er1 O7 C1 67.2(15) 8_765 .
O3 Er1 O7 C1 177.8(16) . .
O1 Er1 O7 C1 129.0(14) . .
O4 Er1 O7 C1 -138.3(14) . .
N1 Er1 O7 C1 -4.8(14) . .
Cl1 Er1 O7 C1 -84.2(15) . .
Er3 Er1 O7 C1 -149.7(15) 3_646 .
Er2 Er1 O7 C1 170.1(11) . .
Er3 Er1 O7 C1 146.9(15) . .
O9 Er1 N1 C6 -2.9(14) 5_667 .
O8 Er1 N1 C6 86.8(15) 8_765 .
O3 Er1 N1 C6 177.7(12) . .
O1 Er1 N1 C6 61.9(17) . .
O7 Er1 N1 C6 174.1(16) . .
O4 Er1 N1 C6 -62.5(17) . .
Cl1 Er1 N1 C6 -99.9(15) . .
Er3 Er1 N1 C6 -122.6(14) 3_646 .
Er2 Er1 N1 C6 0(2) . .
Er3 Er1 N1 C6 120.7(13) . .
O9 Er1 N1 C2 -162.6(14) 5_667 .
O8 Er1 N1 C2 -72.8(13) 8_765 .
O3 Er1 N1 C2 18.0(17) . .
O1 Er1 N1 C2 -97.7(14) . .
O7 Er1 N1 C2 14.5(12) . .
O4 Er1 N1 C2 137.8(12) . .
Cl1 Er1 N1 C2 100.4(13) . .
Er3 Er1 N1 C2 77.8(14) 3_646 .
Er2 Er1 N1 C2 -159.7(10) . .
Er3 Er1 N1 C2 -38.9(17) . .
Er1 O8 C1 O7 -64(4) 8_755 .
Er1 O8 C1 C2 116(3) 8_755 .
Er1 O7 C1 O8 174.3(12) . .
Er1 O7 C1 C2 -5(2) . .
C6 N1 C2 C3 -3(3) . .
Er1 N1 C2 C3 158.5(16) . .
C6 N1 C2 C1 176.6(15) . .
Er1 N1 C2 C1 -21.5(19) . .
O8 C1 C2 C3 19(3) . .
O7 C1 C2 C3 -161.5(18) . .
O8 C1 C2 N1 -160.7(16) . .
O7 C1 C2 N1 19(2) . .
N1 C2 C3 C4 1(3) . .
C1 C2 C3 C4 -178.7(16) . .
C2 C3 C4 C5 3(3) . .
C3 C4 C5 C6 -4(3) . .
C3 C4 C5 C7 179.2(16) . .
C2 N1 C6 C5 2(3) . .
Er1 N1 C6 C5 -157.8(12) . .
C4 C5 C6 N1 2(3) . .
C7 C5 C6 N1 178.7(16) . .
Er2 O10 C7 O9 13(3) 5_667 .
Er2 O10 C7 C5 -172.8(11) 5_667 .
Er1 O9 C7 O10 -11(3) 5_667 .
Er1 O9 C7 C5 175.0(11) 5_667 .
C4 C5 C7 O10 -21(3) . .
C6 C5 C7 O10 162.7(15) . .
C4 C5 C7 O9 154.0(16) . .
C6 C5 C7 O9 -23(2) . .
